data_4501623
loop_
_publ_author_name
'Ji, Bao-Ming'
'Deng, Dong-Sheng'
'Ma, Ning'
'Miao, Shao-Bin'
'Yang, Xiao-Gang'
'Ji, Li-Guo'
'Du, Miao'

_publ_section_title
;
 Multicomponent Hydrogen-Bonding Salts Constructed from
 Tris(2-benzimidazylmethyl)amine and Various Carboxylic Acids: Role of
 Benzimidazolium-Carboxylate Supramolecular Heterosynthons on Network
 Assembly
;
_journal_issue 7
_journal_name_full 'Crystal Growth &amp; Design'
_journal_page_first 3060
_journal_paper_doi 10.1021/cg100177n
_journal_volume 10
_journal_year 2010
_chemical_formula_sum 'C62 H62 N16 O6'
_chemical_formula_weight 1127.28
_chemical_name_systematic
; 
 ? 
;
_space_group_IT_number 2
_symmetry_space_group_name_Hall '-P 1'
_symmetry_space_group_name_H-M 'P -1'
_atom_sites_solution_hydrogens geom
_atom_sites_solution_primary direct
_atom_sites_solution_secondary difmap
_audit_creation_method SHELXL-97
_cell_angle_alpha 98.512(8)
_cell_angle_beta 109.130(7)
_cell_angle_gamma 93.757(8)
_cell_formula_units_Z 1
_cell_length_a 10.127(6)
_cell_length_b 10.975(7)
_cell_length_c 13.919(8)
_cell_measurement_temperature 296(2)
_cell_volume 1434.7(15)
_computing_structure_refinement 'SHELXL-97 (Sheldrick, 1997)'
_computing_structure_solution 'SHELXS-97 (Sheldrick, 1990)'
_diffrn_ambient_temperature 296(2)
_diffrn_measured_fraction_theta_full 0.971
_diffrn_measured_fraction_theta_max 0.971
_diffrn_radiation_monochromator graphite
_diffrn_radiation_source 'fine-focus sealed tube'
_diffrn_radiation_type MoK\a
_diffrn_radiation_wavelength 0.71073
_diffrn_reflns_av_R_equivalents 0.0497
_diffrn_reflns_av_sigmaI/netI 0.0749
_diffrn_reflns_limit_h_max 11
_diffrn_reflns_limit_h_min -12
_diffrn_reflns_limit_k_max 13
_diffrn_reflns_limit_k_min -13
_diffrn_reflns_limit_l_max 15
_diffrn_reflns_limit_l_min -16
_diffrn_reflns_number 10642
_diffrn_reflns_theta_full 25.50
_diffrn_reflns_theta_max 25.50
_diffrn_reflns_theta_min 2.67
_exptl_absorpt_coefficient_mu 0.088
_exptl_absorpt_correction_T_max 0.9835
_exptl_absorpt_correction_T_min 0.9591
_exptl_crystal_density_diffrn 1.305
_exptl_crystal_density_method 'not measured'
_exptl_crystal_F_000 594
_exptl_crystal_size_max 0.48
_exptl_crystal_size_mid 0.35
_exptl_crystal_size_min 0.19
_refine_diff_density_max 0.570
_refine_diff_density_min -0.316
_refine_diff_density_rms 0.071
_refine_ls_extinction_method none
_refine_ls_goodness_of_fit_ref 1.019
_refine_ls_hydrogen_treatment mixed
_refine_ls_matrix_type full
_refine_ls_number_parameters 376
_refine_ls_number_reflns 5188
_refine_ls_number_restraints 64
_refine_ls_restrained_S_all 1.024
_refine_ls_R_factor_all 0.1286
_refine_ls_R_factor_gt 0.0833
_refine_ls_shift/su_max 0.000
_refine_ls_shift/su_mean 0.000
_refine_ls_structure_factor_coef Fsqd
_refine_ls_weighting_details 'calc w=1/[\s^2^(Fo^2^)+(0.1480P)^2^+0.0000P] where P=(Fo^2^+2Fc^2^)/3'
_refine_ls_weighting_scheme calc
_refine_ls_wR_factor_gt 0.2077
_refine_ls_wR_factor_ref 0.2512
_reflns_number_gt 3015
_reflns_number_total 5188
_reflns_threshold_expression >2sigma(I)
_cod_data_source_file cg100177n_si_005.cif
_cod_data_source_block a
_cod_database_code 4501623

loop_
_symmetry_equiv_pos_as_xyz
'x, y, z'
'-x, -y, -z'

loop_
_atom_site_label
_atom_site_type_symbol
_atom_site_fract_x
_atom_site_fract_y
_atom_site_fract_z
_atom_site_U_iso_or_equiv
_atom_site_adp_type
_atom_site_occupancy
_atom_site_symmetry_multiplicity
_atom_site_calc_flag
_atom_site_refinement_flags
_atom_site_disorder_assembly
_atom_site_disorder_group
N8 N 0.4838(4) 0.6258(3) 0.0962(3) 0.1106(11) Uani 0.574(4) 1 d PGU A 1
O3 O 0.5033(5) 0.7511(4) -0.0099(3) 0.1376(14) Uani 0.574(4) 1 d PGU A 1
C29 C 0.3325(5) 0.5903(6) 0.0436(4) 0.141(3) Uani 0.574(4) 1 d PGU A 1
H29A H 0.3067 0.6053 -0.0260 0.211 Uiso 0.574(4) 1 calc PR A 1
H29B H 0.2818 0.6386 0.0797 0.211 Uiso 0.574(4) 1 calc PR A 1
H29C H 0.3096 0.5038 0.0427 0.211 Uiso 0.574(4) 1 calc PR A 1
C30 C 0.5467(6) 0.5676(5) 0.1863(4) 0.155(3) Uani 0.574(4) 1 d PGU A 1
H30A H 0.6163 0.5180 0.1743 0.232 Uiso 0.574(4) 1 calc PR A 1
H30B H 0.4746 0.5158 0.1972 0.232 Uiso 0.574(4) 1 calc PR A 1
H30C H 0.5902 0.6308 0.2464 0.232 Uiso 0.574(4) 1 calc PR A 1
C31 C 0.5607(4) 0.7049(3) 0.0656(3) 0.1159(18) Uani 0.574(4) 1 d PGU A 1
H31 H 0.6568 0.7247 0.1013 0.139 Uiso 0.574(4) 1 calc PR A 1
N8' N 0.5124(4) 0.6261(3) 0.1060(3) 0.1106(11) Uani 0.426(4) 1 d PGU A 2
O3' O 0.5442(5) 0.7469(4) -0.0015(3) 0.1376(14) Uani 0.426(4) 1 d PGU A 2
C29' C 0.6633(5) 0.6463(6) 0.1667(4) 0.141(3) Uani 0.426(4) 1 d PGU A 2
H29D H 0.7150 0.6105 0.1252 0.211 Uiso 0.426(4) 1 calc PR A 2
H29E H 0.6799 0.6080 0.2266 0.211 Uiso 0.426(4) 1 calc PR A 2
H29F H 0.6936 0.7338 0.1881 0.211 Uiso 0.426(4) 1 calc PR A 2
C30' C 0.4274(6) 0.5454(5) 0.1434(4) 0.155(3) Uani 0.426(4) 1 d PGU A 2
H30D H 0.4324 0.5827 0.2116 0.232 Uiso 0.426(4) 1 calc PR A 2
H30E H 0.4626 0.4664 0.1454 0.232 Uiso 0.426(4) 1 calc PR A 2
H30F H 0.3313 0.5341 0.0977 0.232 Uiso 0.426(4) 1 calc PR A 2
C31' C 0.4627(4) 0.6794(3) 0.0239(2) 0.1159(18) Uani 0.426(4) 1 d PGU A 2
H31' H 0.3670 0.6663 -0.0146 0.139 Uiso 0.426(4) 1 calc PR A 2
O1 O 0.3340(2) 0.26332(18) 0.26954(14) 0.0564(5) Uani 1 1 d . . .
O2 O 0.2354(2) 0.4334(2) 0.23945(16) 0.0679(6) Uani 1 1 d . . .
N1 N 0.1546(2) 0.0041(2) -0.06652(17) 0.0510(6) Uani 1 1 d . . .
H1 H 0.1577 -0.0638 -0.1051 0.061 Uiso 1 1 calc R . .
N2 N 0.1865(2) 0.1455(2) 0.07200(18) 0.0543(6) Uani 1 1 d . . .
H2D H 0.2136 0.1809 0.1358 0.065 Uiso 1 1 calc R . .
N3 N 0.3411(2) 0.0544(2) 0.36177(18) 0.0558(6) Uani 1 1 d . . .
H3D H 0.3480 0.1217 0.3381 0.067 Uiso 1 1 calc R . .
N4 N 0.3617(3) -0.1423(2) 0.3804(2) 0.0640(7) Uani 1 1 d . . .
N5 N 0.6011(2) 0.2376(2) 0.25673(17) 0.0516(6) Uani 1 1 d . . .
H5D H 0.5256 0.2428 0.2719 0.062 Uiso 1 1 calc R . .
N6 N 0.7525(2) 0.1634(2) 0.18793(17) 0.0512(6) Uani 1 1 d . . .
N7 N 0.4155(2) 0.0088(2) 0.18035(16) 0.0486(6) Uani 1 1 d . . .
C1 C 0.0913(3) 0.1061(3) -0.0987(2) 0.0512(7) Uani 1 1 d . . .
C2 C 0.0193(3) 0.1281(3) -0.1977(2) 0.0616(9) Uani 1 1 d . . .
H2 H 0.0048 0.0686 -0.2563 0.074 Uiso 1 1 calc R . .
C3 C -0.0288(4) 0.2406(3) -0.2044(3) 0.0754(11) Uani 1 1 d . . .
H3 H -0.0759 0.2585 -0.2693 0.091 Uiso 1 1 calc R . .
C4 C -0.0096(5) 0.3303(4) -0.1166(3) 0.0851(12) Uani 1 1 d . . .
H4 H -0.0456 0.4055 -0.1244 0.102 Uiso 1 1 calc R . .
C5 C 0.0615(4) 0.3092(3) -0.0194(3) 0.0737(10) Uani 1 1 d . . .
H5 H 0.0755 0.3688 0.0391 0.088 Uiso 1 1 calc R . .
C6 C 0.1113(3) 0.1959(3) -0.0119(2) 0.0533(8) Uani 1 1 d . . .
C7 C 0.2096(3) 0.0321(3) 0.0362(2) 0.0478(7) Uani 1 1 d . . .
C8 C 0.2835(3) -0.0527(3) 0.1029(2) 0.0539(8) Uani 1 1 d . . .
H8A H 0.2229 -0.0843 0.1373 0.065 Uiso 1 1 calc R . .
H8B H 0.3028 -0.1227 0.0603 0.065 Uiso 1 1 calc R . .
C9 C 0.2803(3) 0.0352(3) 0.4350(2) 0.0598(8) Uani 1 1 d . . .
C10 C 0.2186(4) 0.1121(4) 0.4914(3) 0.0733(10) Uani 1 1 d . . .
H10 H 0.2127 0.1948 0.4847 0.088 Uiso 1 1 calc R . .
C11 C 0.1667(4) 0.0605(5) 0.5578(3) 0.0848(12) Uani 1 1 d . . .
H11 H 0.1253 0.1090 0.5979 0.102 Uiso 1 1 calc R . .
C12 C 0.1754(4) -0.0652(5) 0.5655(3) 0.0925(14) Uani 1 1 d . . .
H12 H 0.1375 -0.0982 0.6099 0.111 Uiso 1 1 calc R . .
C13 C 0.2368(4) -0.1400(4) 0.5108(3) 0.0793(11) Uani 1 1 d . . .
H13 H 0.2424 -0.2228 0.5175 0.095 Uiso 1 1 calc R . .
C14 C 0.2912(3) -0.0880(3) 0.4444(2) 0.0604(9) Uani 1 1 d . . .
C15 C 0.3872(3) -0.0535(3) 0.3352(2) 0.0530(8) Uani 1 1 d . . .
C16 C 0.4685(3) -0.0636(3) 0.2625(2) 0.0567(8) Uani 1 1 d . . .
H16A H 0.5670 -0.0342 0.3009 0.068 Uiso 1 1 calc R . .
H16B H 0.4620 -0.1501 0.2318 0.068 Uiso 1 1 calc R . .
C17 C 0.7197(3) 0.3256(3) 0.2932(2) 0.0512(7) Uani 1 1 d . . .
C18 C 0.7527(4) 0.4383(3) 0.3607(2) 0.0626(8) Uani 1 1 d . . .
H18 H 0.6909 0.4690 0.3924 0.075 Uiso 1 1 calc R . .
C19 C 0.8816(4) 0.5019(3) 0.3779(3) 0.0743(10) Uani 1 1 d . . .
H19 H 0.9070 0.5785 0.4220 0.089 Uiso 1 1 calc R . .
C20 C 0.9758(4) 0.4571(3) 0.3325(3) 0.0727(10) Uani 1 1 d . . .
H20 H 1.0617 0.5043 0.3462 0.087 Uiso 1 1 calc R . .
C21 C 0.9441(3) 0.3432(3) 0.2671(3) 0.0649(9) Uani 1 1 d . . .
H21 H 1.0075 0.3116 0.2373 0.078 Uiso 1 1 calc R . .
C22 C 0.8147(3) 0.2791(3) 0.2482(2) 0.0522(7) Uani 1 1 d . . .
C23 C 0.6246(3) 0.1441(3) 0.1943(2) 0.0472(7) Uani 1 1 d . . .
C24 C 0.5191(3) 0.0379(3) 0.1333(2) 0.0530(7) Uani 1 1 d . . .
H24A H 0.4711 0.0562 0.0652 0.064 Uiso 1 1 calc R . .
H24B H 0.5671 -0.0344 0.1245 0.064 Uiso 1 1 calc R . .
C25 C 0.3184(3) 0.3751(3) 0.2951(2) 0.0472(7) Uani 1 1 d . . .
C26 C 0.4867(3) 0.3729(3) 0.4756(2) 0.0523(7) Uani 1 1 d . . .
H26 H 0.4779 0.2868 0.4591 0.063 Uiso 1 1 calc R . .
C27 C 0.4122(3) 0.4391(3) 0.4036(2) 0.0468(7) Uani 1 1 d . . .
C28 C 0.4259(3) 0.5670(3) 0.4281(2) 0.0505(7) Uani 1 1 d . . .
H28 H 0.3763 0.6125 0.3797 0.061 Uiso 1 1 calc R . .

loop_
_atom_site_aniso_label
_atom_site_aniso_U_11
_atom_site_aniso_U_22
_atom_site_aniso_U_33
_atom_site_aniso_U_23
_atom_site_aniso_U_13
_atom_site_aniso_U_12
N8 0.128(3) 0.111(2) 0.118(3) 0.0405(19) 0.066(2) 0.014(2)
O3 0.203(4) 0.122(2) 0.119(2) 0.0635(19) 0.076(3) 0.028(2)
C29 0.114(3) 0.156(6) 0.165(6) 0.040(5) 0.056(4) 0.040(4)
C30 0.160(6) 0.168(6) 0.144(5) 0.069(4) 0.048(5) 0.002(6)
C31 0.136(4) 0.117(4) 0.113(4) 0.038(3) 0.059(3) 0.024(3)
N8' 0.128(3) 0.111(2) 0.118(3) 0.0405(19) 0.066(2) 0.014(2)
O3' 0.203(4) 0.122(2) 0.119(2) 0.0635(19) 0.076(3) 0.028(2)
C29' 0.114(3) 0.156(6) 0.165(6) 0.040(5) 0.056(4) 0.040(4)
C30' 0.160(6) 0.168(6) 0.144(5) 0.069(4) 0.048(5) 0.002(6)
C31' 0.136(4) 0.117(4) 0.113(4) 0.038(3) 0.059(3) 0.024(3)
O1 0.0680(12) 0.0566(12) 0.0369(10) -0.0050(9) 0.0146(9) 0.0024(9)
O2 0.0677(13) 0.0726(13) 0.0457(12) -0.0010(10) 0.0013(11) 0.0065(11)
N1 0.0517(13) 0.0625(14) 0.0349(12) -0.0030(10) 0.0163(10) -0.0024(11)
N2 0.0582(14) 0.0653(15) 0.0292(12) -0.0010(11) 0.0068(10) 0.0007(11)
N3 0.0641(15) 0.0641(15) 0.0388(13) 0.0109(11) 0.0181(11) -0.0019(12)
N4 0.0656(16) 0.0747(16) 0.0460(14) 0.0230(13) 0.0072(12) 0.0028(13)
N5 0.0476(12) 0.0670(15) 0.0398(13) 0.0029(11) 0.0186(10) 0.0006(11)
N6 0.0480(13) 0.0661(14) 0.0369(12) 0.0059(11) 0.0140(10) -0.0005(11)
N7 0.0478(12) 0.0631(14) 0.0317(11) 0.0081(10) 0.0110(10) -0.0003(10)
C1 0.0481(15) 0.0656(17) 0.0346(15) 0.0045(13) 0.0103(12) 0.0000(13)
C2 0.0626(18) 0.083(2) 0.0312(15) 0.0042(14) 0.0110(13) -0.0039(16)
C3 0.083(2) 0.083(2) 0.0442(18) 0.0151(17) -0.0005(17) 0.0038(19)
C4 0.105(3) 0.071(2) 0.064(2) 0.0167(18) 0.006(2) 0.016(2)
C5 0.092(2) 0.063(2) 0.052(2) -0.0003(16) 0.0106(18) 0.0088(17)
C6 0.0590(17) 0.0594(17) 0.0341(15) -0.0022(13) 0.0119(13) -0.0007(13)
C7 0.0461(15) 0.0574(16) 0.0368(15) 0.0037(12) 0.0135(12) -0.0012(12)
C8 0.0528(16) 0.0599(17) 0.0432(16) 0.0037(13) 0.0130(13) -0.0025(13)
C9 0.0512(16) 0.089(2) 0.0357(15) 0.0125(15) 0.0112(13) -0.0028(15)
C10 0.0622(19) 0.110(3) 0.0477(18) 0.0132(18) 0.0198(16) 0.0051(19)
C11 0.059(2) 0.152(4) 0.0460(19) 0.022(2) 0.0196(16) 0.013(2)
C12 0.053(2) 0.177(4) 0.050(2) 0.051(2) 0.0117(16) 0.000(2)
C13 0.060(2) 0.125(3) 0.0522(19) 0.040(2) 0.0102(16) 0.000(2)
C14 0.0510(17) 0.088(2) 0.0343(15) 0.0181(15) 0.0040(13) -0.0043(15)
C15 0.0532(16) 0.0630(18) 0.0346(15) 0.0101(13) 0.0048(13) 0.0001(13)
C16 0.0576(17) 0.0675(18) 0.0401(16) 0.0084(14) 0.0110(13) 0.0056(14)
C17 0.0510(15) 0.0633(17) 0.0381(15) 0.0071(13) 0.0156(12) 0.0018(13)
C18 0.0663(19) 0.0674(19) 0.0512(18) 0.0001(15) 0.0229(15) -0.0014(15)
C19 0.080(2) 0.069(2) 0.066(2) -0.0022(17) 0.0234(18) -0.0061(18)
C20 0.0626(19) 0.077(2) 0.071(2) 0.0004(18) 0.0225(18) -0.0141(16)
C21 0.0547(18) 0.084(2) 0.0543(19) 0.0037(16) 0.0217(15) 0.0002(16)
C22 0.0513(16) 0.0673(18) 0.0354(14) 0.0064(13) 0.0139(12) 0.0004(13)
C23 0.0500(15) 0.0627(17) 0.0292(13) 0.0056(12) 0.0155(11) 0.0042(13)
C24 0.0550(16) 0.0658(17) 0.0355(15) -0.0028(13) 0.0185(13) -0.0012(13)
C25 0.0451(14) 0.0578(17) 0.0343(14) 0.0015(12) 0.0122(12) -0.0006(12)
C26 0.0637(17) 0.0498(15) 0.0408(15) 0.0009(12) 0.0178(13) 0.0052(13)
C27 0.0469(14) 0.0544(16) 0.0372(14) -0.0014(12) 0.0168(12) 0.0006(12)
C28 0.0524(16) 0.0581(17) 0.0374(15) 0.0036(12) 0.0132(12) 0.0046(13)

loop_
_atom_type_symbol
_atom_type_description
_atom_type_scat_dispersion_real
_atom_type_scat_dispersion_imag
_atom_type_scat_source
C C 0.0033 0.0016 'International Tables Vol C Tables 4.2.6.8 and 6.1.1.4'
H H 0.0000 0.0000 'International Tables Vol C Tables 4.2.6.8 and 6.1.1.4'
N N 0.0061 0.0033 'International Tables Vol C Tables 4.2.6.8 and 6.1.1.4'
O O 0.0106 0.0060 'International Tables Vol C Tables 4.2.6.8 and 6.1.1.4'

loop_
_geom_angle_atom_site_label_1
_geom_angle_atom_site_label_2
_geom_angle_atom_site_label_3
_geom_angle
_geom_angle_site_symmetry_1
_geom_angle_site_symmetry_3
C31 N8 C29 123.3 . .
C31 N8 C30 121.7 . .
C29 N8 C30 115.0 . .
O3 C31 N8 119.2 . .
O3 C31 H31 120.4 . .
N8 C31 H31 120.4 . .
C31' N8' C30' 124.9 . .
C31' N8' C29' 120.2 . .
C30' N8' C29' 114.9 . .
N8' C29' H29D 109.5 . .
N8' C29' H29E 109.5 . .
H29D C29' H29E 109.5 . .
N8' C29' H29F 109.5 . .
H29D C29' H29F 109.5 . .
H29E C29' H29F 109.5 . .
N8' C30' H30D 109.5 . .
N8' C30' H30E 109.5 . .
H30D C30' H30E 109.5 . .
N8' C30' H30F 109.5 . .
H30D C30' H30F 109.5 . .
H30E C30' H30F 109.5 . .
O3' C31' N8' 119.9 . .
O3' C31' H31' 120.1 . .
N8' C31' H31' 120.1 . .
C7 N1 C1 106.2(2) . .
C7 N1 H1 126.9 . .
C1 N1 H1 126.9 . .
C7 N2 C6 107.8(2) . .
C7 N2 H2D 126.1 . .
C6 N2 H2D 126.1 . .
C15 N3 C9 106.2(3) . .
C15 N3 H3D 126.9 . .
C9 N3 H3D 126.9 . .
C15 N4 C14 103.5(3) . .
C23 N5 C17 108.2(2) . .
C23 N5 H5D 125.9 . .
C17 N5 H5D 125.9 . .
C23 N6 C22 107.1(2) . .
C24 N7 C8 111.3(2) . .
C24 N7 C16 112.3(2) . .
C8 N7 C16 111.5(2) . .
N1 C1 C6 108.4(2) . .
N1 C1 C2 130.8(3) . .
C6 C1 C2 120.8(3) . .
C3 C2 C1 116.9(3) . .
C3 C2 H2 121.6 . .
C1 C2 H2 121.6 . .
C2 C3 C4 122.2(3) . .
C2 C3 H3 118.9 . .
C4 C3 H3 118.9 . .
C5 C4 C3 121.1(3) . .
C5 C4 H4 119.5 . .
C3 C4 H4 119.5 . .
C4 C5 C6 117.2(3) . .
C4 C5 H5 121.4 . .
C6 C5 H5 121.4 . .
C5 C6 N2 132.1(3) . .
C5 C6 C1 122.0(3) . .
N2 C6 C1 105.9(3) . .
N1 C7 N2 111.7(2) . .
N1 C7 C8 124.4(3) . .
N2 C7 C8 123.9(3) . .
N7 C8 C7 112.0(2) . .
N7 C8 H8A 109.2 . .
C7 C8 H8A 109.2 . .
N7 C8 H8B 109.2 . .
C7 C8 H8B 109.2 . .
H8A C8 H8B 107.9 . .
C10 C9 N3 132.6(3) . .
C10 C9 C14 122.5(3) . .
N3 C9 C14 104.9(3) . .
C11 C10 C9 116.8(4) . .
C11 C10 H10 121.6 . .
C9 C10 H10 121.6 . .
C10 C11 C12 120.5(4) . .
C10 C11 H11 119.8 . .
C12 C11 H11 119.8 . .
C13 C12 C11 122.6(4) . .
C13 C12 H12 118.7 . .
C11 C12 H12 118.7 . .
C12 C13 C14 117.2(4) . .
C12 C13 H13 121.4 . .
C14 C13 H13 121.4 . .
C9 C14 C13 120.4(3) . .
C9 C14 N4 110.1(3) . .
C13 C14 N4 129.5(3) . .
N4 C15 N3 115.2(3) . .
N4 C15 C16 124.0(3) . .
N3 C15 C16 120.7(3) . .
N7 C16 C15 111.7(2) . .
N7 C16 H16A 109.3 . .
C15 C16 H16A 109.3 . .
N7 C16 H16B 109.3 . .
C15 C16 H16B 109.3 . .
H16A C16 H16B 107.9 . .
C18 C17 N5 132.5(3) . .
C18 C17 C22 121.4(3) . .
N5 C17 C22 106.1(2) . .
C19 C18 C17 116.2(3) . .
C19 C18 H18 121.9 . .
C17 C18 H18 121.9 . .
C18 C19 C20 122.8(3) . .
C18 C19 H19 118.6 . .
C20 C19 H19 118.6 . .
C19 C20 C21 121.1(3) . .
C19 C20 H20 119.5 . .
C21 C20 H20 119.5 . .
C22 C21 C20 116.7(3) . .
C22 C21 H21 121.6 . .
C20 C21 H21 121.6 . .
C21 C22 C17 121.8(3) . .
C21 C22 N6 130.8(3) . .
C17 C22 N6 107.4(2) . .
N5 C23 N6 111.2(2) . .
N5 C23 C24 124.5(3) . .
N6 C23 C24 124.1(3) . .
N7 C24 C23 113.3(2) . .
N7 C24 H24A 108.9 . .
C23 C24 H24A 108.9 . .
N7 C24 H24B 108.9 . .
C23 C24 H24B 108.9 . .
H24A C24 H24B 107.7 . .
O2 C25 O1 124.7(3) . .
O2 C25 C27 119.5(3) . .
O1 C25 C27 115.8(2) . .
C27 C26 C28 120.6(3) . 2_666
C27 C26 H26 119.7 . .
C28 C26 H26 119.7 2_666 .
C26 C27 C28 119.5(2) . .
C26 C27 C25 121.6(3) . .
C28 C27 C25 118.8(3) . .
C26 C28 C27 119.8(3) 2_666 .
C26 C28 H28 120.1 2_666 .
C27 C28 H28 120.1 . .

loop_
_geom_bond_atom_site_label_1
_geom_bond_atom_site_label_2
_geom_bond_distance
_geom_bond_site_symmetry_2
N8 C31 1.334(2) .
N8 C29 1.462(2) .
N8 C30 1.468(2) .
O3 C31 1.224(2) .
C29 H29A 0.9600 .
C29 H29B 0.9600 .
C29 H29C 0.9600 .
C30 H30A 0.9600 .
C30 H30B 0.9600 .
C30 H30C 0.9600 .
C31 H31 0.9300 .
N8' C31' 1.327(2) .
N8' C30' 1.458(2) .
N8' C29' 1.467(2) .
O3' C31' 1.243(2) .
C29' H29D 0.9600 .
C29' H29E 0.9600 .
C29' H29F 0.9600 .
C30' H30D 0.9600 .
C30' H30E 0.9600 .
C30' H30F 0.9600 .
C31' H31' 0.9300 .
O1 C25 1.261(3) .
O2 C25 1.228(3) .
N1 C7 1.332(3) .
N1 C1 1.385(4) .
N1 H1 0.8600 .
N2 C7 1.336(4) .
N2 C6 1.383(4) .
N2 H2D 0.8600 .
N3 C15 1.346(4) .
N3 C9 1.386(4) .
N3 H3D 0.8600 .
N4 C15 1.291(4) .
N4 C14 1.405(4) .
N5 C23 1.330(4) .
N5 C17 1.392(4) .
N5 H5D 0.8600 .
N6 C23 1.333(4) .
N6 C22 1.395(4) .
N7 C24 1.449(4) .
N7 C8 1.458(3) .
N7 C16 1.467(4) .
C1 C6 1.390(4) .
C1 C2 1.398(4) .
C2 C3 1.361(5) .
C2 H2 0.9300 .
C3 C4 1.402(5) .
C3 H3 0.9300 .
C4 C5 1.371(5) .
C4 H4 0.9300 .
C5 C6 1.378(4) .
C5 H5 0.9300 .
C7 C8 1.476(4) .
C8 H8A 0.9700 .
C8 H8B 0.9700 .
C9 C10 1.383(5) .
C9 C14 1.386(5) .
C10 C11 1.373(5) .
C10 H10 0.9300 .
C11 C12 1.406(6) .
C11 H11 0.9300 .
C12 C13 1.354(6) .
C12 H12 0.9300 .
C13 C14 1.390(5) .
C13 H13 0.9300 .
C15 C16 1.496(5) .
C16 H16A 0.9700 .
C16 H16B 0.9700 .
C17 C18 1.385(4) .
C17 C22 1.394(4) .
C18 C19 1.369(5) .
C18 H18 0.9300 .
C19 C20 1.384(5) .
C19 H19 0.9300 .
C20 C21 1.384(5) .
C20 H20 0.9300 .
C21 C22 1.372(4) .
C21 H21 0.9300 .
C23 C24 1.472(4) .
C24 H24A 0.9700 .
C24 H24B 0.9700 .
C25 C27 1.527(4) .
C26 C27 1.377(4) .
C26 C28 1.378(4) 2_666
C26 H26 0.9300 .
C27 C28 1.381(4) .
C28 C26 1.378(4) 2_666
C28 H28 0.9300 .

loop_
_geom_hbond_atom_site_label_D
_geom_hbond_atom_site_label_H
_geom_hbond_atom_site_label_A
_geom_hbond_distance_DH
_geom_hbond_distance_HA
_geom_hbond_distance_DA
_geom_hbond_angle_DHA
_geom_hbond_site_symmetry_A
N1 H1 N6 0.86 1.95 2.733(3) 151.1 2_655
N2 H2D O1 0.86 1.91 2.732(3) 160.2 .
N3 H3D O1 0.86 1.93 2.783(4) 170.9 .
N5 H5D O1 0.86 1.96 2.798(4) 165.0 .

loop_
_geom_torsion_atom_site_label_1
_geom_torsion_atom_site_label_2
_geom_torsion_atom_site_label_3
_geom_torsion_atom_site_label_4
_geom_torsion
_geom_torsion_site_symmetry_1
_geom_torsion_site_symmetry_4
C29 N8 C31 O3 0.2 . .
C30 N8 C31 O3 -179.9 . .
C30' N8' C31' O3' 179.9 . .
C29' N8' C31' O3' -0.1 . .
C7 N1 C1 C6 0.4(3) . .
C7 N1 C1 C2 179.3(3) . .
N1 C1 C2 C3 -178.5(3) . .
C6 C1 C2 C3 0.3(5) . .
C1 C2 C3 C4 -1.0(5) . .
C2 C3 C4 C5 1.2(6) . .
C3 C4 C5 C6 -0.8(6) . .
C4 C5 C6 N2 179.4(4) . .
C4 C5 C6 C1 0.1(5) . .
C7 N2 C6 C5 -179.3(4) . .
C7 N2 C6 C1 0.1(3) . .
N1 C1 C6 C5 179.1(3) . .
C2 C1 C6 C5 0.1(5) . .
N1 C1 C6 N2 -0.3(3) . .
C2 C1 C6 N2 -179.4(3) . .
C1 N1 C7 N2 -0.4(3) . .
C1 N1 C7 C8 178.0(3) . .
C6 N2 C7 N1 0.2(3) . .
C6 N2 C7 C8 -178.2(3) . .
C24 N7 C8 C7 -69.2(3) . .
C16 N7 C8 C7 164.6(2) . .
N1 C7 C8 N7 133.2(3) . .
N2 C7 C8 N7 -48.7(4) . .
C15 N3 C9 C10 178.3(3) . .
C15 N3 C9 C14 -1.9(3) . .
N3 C9 C10 C11 179.3(3) . .
C14 C9 C10 C11 -0.5(5) . .
C9 C10 C11 C12 -0.8(5) . .
C10 C11 C12 C13 1.4(5) . .
C11 C12 C13 C14 -0.6(5) . .
C10 C9 C14 C13 1.3(4) . .
N3 C9 C14 C13 -178.5(3) . .
C10 C9 C14 N4 -178.3(3) . .
N3 C9 C14 N4 1.9(3) . .
C12 C13 C14 C9 -0.7(5) . .
C12 C13 C14 N4 178.8(3) . .
C15 N4 C14 C9 -1.1(3) . .
C15 N4 C14 C13 179.3(3) . .
C14 N4 C15 N3 -0.1(3) . .
C14 N4 C15 C16 176.6(3) . .
C9 N3 C15 N4 1.3(3) . .
C9 N3 C15 C16 -175.5(2) . .
C24 N7 C16 C15 158.9(2) . .
C8 N7 C16 C15 -75.5(3) . .
N4 C15 C16 N7 146.1(3) . .
N3 C15 C16 N7 -37.4(3) . .
C23 N5 C17 C18 -178.8(3) . .
C23 N5 C17 C22 0.3(3) . .
N5 C17 C18 C19 -179.2(3) . .
C22 C17 C18 C19 1.7(5) . .
C17 C18 C19 C20 -0.9(5) . .
C18 C19 C20 C21 -0.7(6) . .
C19 C20 C21 C22 1.3(5) . .
C20 C21 C22 C17 -0.4(5) . .
C20 C21 C22 N6 -179.3(3) . .
C18 C17 C22 C21 -1.1(5) . .
N5 C17 C22 C21 179.6(3) . .
C18 C17 C22 N6 178.0(3) . .
N5 C17 C22 N6 -1.3(3) . .
C23 N6 C22 C21 -179.2(3) . .
C23 N6 C22 C17 1.8(3) . .
C17 N5 C23 N6 0.8(3) . .
C17 N5 C23 C24 -174.4(3) . .
C22 N6 C23 N5 -1.7(3) . .
C22 N6 C23 C24 173.6(3) . .
C8 N7 C24 C23 154.0(2) . .
C16 N7 C24 C23 -80.3(3) . .
N5 C23 C24 N7 -28.7(4) . .
N6 C23 C24 N7 156.7(3) . .
C28 C26 C27 C28 0.3(5) 2_666 .
C28 C26 C27 C25 178.0(3) 2_666 .
O2 C25 C27 C26 167.4(3) . .
O1 C25 C27 C26 -13.0(4) . .
O2 C25 C27 C28 -14.9(4) . .
O1 C25 C27 C28 164.7(3) . .
C26 C27 C28 C26 -0.3(5) . 2_666
C25 C27 C28 C26 -178.0(3) . 2_666
